data_2010690
loop_
_publ_author_name
'Baggio, Ricardo'
'Perec, Mireille'
'Garland, Maria Teresa'

_publ_section_title
;
 Triaquatris(\m-oxydiacetato)dipraseodymium(III) pentahydrate and
 hexaaquatris(\m-oxydiacetato)dineodymium(III) oxydiacetic acid solvate
 dihydrate
;
_journal_issue 3
_journal_name_full 'Acta Crystallographica Section C'
_journal_page_first 312
_journal_page_last 315
_journal_paper_doi 10.1107/S0108270199015851
_journal_volume 56
_journal_year 2000
_chemical_formula_iupac '[Pr2 (C4 H4 O5 )3 (H2 O)3 ] , 5H2 O'
_chemical_formula_moiety 'C12 H18 O18 Pr2 , 5H2 O'
_chemical_formula_sum 'C12 H28 O23 Pr2'
_chemical_formula_weight 822.16
_chemical_name_systematic
;
Praseodimium oxydiacetate
;
_space_group_IT_number 190
_symmetry_cell_setting hexagonal
_symmetry_space_group_name_Hall 'P -6c -2c'
_symmetry_space_group_name_H-M 'P -6 2 c'
_audit_creation_method SHELXL
_cell_angle_alpha 90.00
_cell_angle_beta 90.00
_cell_angle_gamma 120.00
_cell_formula_units_Z 2
_cell_length_a 9.4003(12)
_cell_length_b 9.4003(12)
_cell_length_c 17.350(4)
_cell_measurement_reflns_used 25
_cell_measurement_temperature 293(2)
_cell_measurement_theta_max 12.5
_cell_measurement_theta_min 7.5
_cell_volume 1327.7(4)
_computing_cell_refinement P3/P4-PC
_computing_data_collection 'P3/P4-PC (Siemens, 1991)'
_computing_data_reduction 'XDISK in SHELXTL/PC (Sheldrick, 1991)'
_computing_molecular_graphics 'XP in SHELXTL/PC'
_computing_publication_material 'CIFTAB (Sheldrick, 1993), PARST (Nardelli, 1983) and CSD (Allen et al., 1983)'
_computing_structure_refinement 'SHELXL97 (Sheldrick, 1997b)'
_computing_structure_solution 'SHELXS97 (Sheldrick, 1997a)'
_diffrn_ambient_temperature 293(2)
_diffrn_measured_fraction_theta_full 1.000
_diffrn_measured_fraction_theta_max 1.000
_diffrn_measurement_device_type 'Siemens R3m'
_diffrn_measurement_method \w/2\q
_diffrn_radiation_monochromator graphite
_diffrn_radiation_source 'fine-focus sealed tube'
_diffrn_radiation_type MoK\a
_diffrn_radiation_wavelength .71073
_diffrn_reflns_av_R_equivalents .034
_diffrn_reflns_av_sigmaI/netI .028
_diffrn_reflns_limit_h_max 0
_diffrn_reflns_limit_h_min -11
_diffrn_reflns_limit_k_max 11
_diffrn_reflns_limit_k_min 0
_diffrn_reflns_limit_l_max 20
_diffrn_reflns_limit_l_min 0
_diffrn_reflns_number 1693
_diffrn_reflns_theta_full 25.01
_diffrn_reflns_theta_max 25.01
_diffrn_reflns_theta_min 2.35
_diffrn_standards_decay_% <2
_diffrn_standards_interval_count 98
_diffrn_standards_number 2
_exptl_absorpt_coefficient_mu 3.72
_exptl_absorpt_correction_T_max .60
_exptl_absorpt_correction_T_min .35
_exptl_absorpt_correction_type \y-scan
_exptl_absorpt_process_details '(XEMP in SHELXTL/PC; Sheldrick, 1991)'
_exptl_crystal_colour 'light green'
_exptl_crystal_density_diffrn 2.06
_exptl_crystal_density_meas ?
_exptl_crystal_description prisms
_exptl_crystal_F_000 804
_exptl_crystal_size_max .35
_exptl_crystal_size_mid .15
_exptl_crystal_size_min .14
_refine_diff_density_max .94
_refine_diff_density_min -.87
_refine_ls_abs_structure_details 'Flack  (1983)'
_refine_ls_abs_structure_Flack -.02(4)
_refine_ls_extinction_method none
_refine_ls_goodness_of_fit_ref 1.083
_refine_ls_hydrogen_treatment constr
_refine_ls_matrix_type full
_refine_ls_number_parameters 63
_refine_ls_number_reflns 780
_refine_ls_number_restraints 0
_refine_ls_restrained_S_all 1.082
_refine_ls_R_factor_all .032
_refine_ls_R_factor_gt .020
_refine_ls_shift/su_max <0.01
_refine_ls_shift/su_mean <0.01
_refine_ls_structure_factor_coef Fsqd
_refine_ls_weighting_details 'w = 1/[\s^2^(Fo^2^)+(0.031P)^2^+2.733P] where P=(Fo^2^+2Fc^2^)/3'
_refine_ls_weighting_scheme calc
_refine_ls_wR_factor_ref .059
_reflns_number_gt 738
_reflns_number_total 780
_reflns_threshold_expression I>2\s(I)
_cod_data_source_file bk1511.cif
_cod_data_source_block I
_cod_depositor_comments
;
The following automatic conversions were performed:
'_symmetry_cell_setting' value 'Hexagonal' changed to 'hexagonal'
according to '/home/saulius/struct/CIF-dictionaries/cif_core.dic'
dictionary named 'cif_core.dic' version 2.4.1 from
2010-06-29.

'_geom_bond_publ_flag' value 'N' changed to 'n' according to
'/home/saulius/struct/CIF-dictionaries/cif_core.dic' dictionary named
'cif_core.dic' version 2.4.1 from 2010-06-29 (17
times).

'_geom_bond_publ_flag' value 'Y' changed to 'y' according to
'/home/saulius/struct/CIF-dictionaries/cif_core.dic' dictionary named
'cif_core.dic' version 2.4.1 from 2010-06-29 (6 times).

Automatic conversion script
Id: cif_fix_enum 1527 2010-12-29 10:47:43Z saulius 

The following automatic conversions were performed:

'_symmetry_cell_setting' value 'Hexagonal' changed to 'hexagonal'
according to /home/saulius/struct/CIF-dictionaries/cif_core.dic
dictionary named 'cif_core.dic' version 2.4.1 from
2010-06-29.

'_geom_bond_publ_flag' value 'N' changed to 'n'
according to /home/saulius/struct/CIF-dictionaries/cif_core.dic
dictionary named 'cif_core.dic' version 2.4.1 from 2010-06-29 (17
times).

'_geom_bond_publ_flag' value 'Y' changed to 'y' according to
/home/saulius/struct/CIF-dictionaries/cif_core.dic dictionary named
'cif_core.dic' version 2.4.1 from 2010-06-29 (6
times).

'_geom_angle_publ_flag' value 'N' changed to 'n' according
to /home/saulius/struct/CIF-dictionaries/cif_core.dic dictionary
named 'cif_core.dic' version 2.4.1 from 2010-06-29 (81 time).

Automatic conversion script
Id: cif_fix_values 1715 2011-07-08 13:25:40Z adriana 

The following automatic conversions were performed:

'_exptl_crystal_density_meas' value 'not_measured' was changed to '?'
- the value is perceived as not measured.

Automatic conversion script
Id: cif_fix_values 3008 2015-01-20 13:52:24Z robertas 

The following automatic conversions were performed:

'_refine_ls_weighting_scheme' value 'calc w =
1/[\s^2^(Fo^2^)+(0.031P)^2^+2.733P] where P=(Fo^2^+2Fc^2^)/3' was
changed to 'calc'. New tag '_refine_ls_weighting_details' was
created. The value of the new tag was set to 'w =
1/[\s^2^(Fo^2^)+(0.031P)^2^+2.733P] where P=(Fo^2^+2Fc^2^)/3'.

Automatic conversion script
Id: cif_fix_values 3143 2015-03-26 13:38:13Z robertas 
;
_cod_original_cell_volume 1327.8(4)
_cod_original_sg_symbol_H-M P-62c
_cod_database_code 2010690

loop_
_symmetry_equiv_pos_as_xyz
'x, y, z'
'-y, x-y, z'
'-x+y, -x, z'
'x, y, -z+1/2'
'-y, x-y, -z+1/2'
'-x+y, -x, -z+1/2'
'y, x, -z'
'x-y, -y, -z'
'-x, -x+y, -z'
'y, x, z+1/2'
'x-y, -y, z+1/2'
'-x, -x+y, z+1/2'

loop_
_atom_site_label
_atom_site_fract_x
_atom_site_fract_y
_atom_site_fract_z
_atom_site_U_iso_or_equiv
_atom_site_adp_type
_atom_site_calc_flag
_atom_site_refinement_flags
_atom_site_occupancy
_atom_site_disorder_assembly
_atom_site_disorder_group
_atom_site_type_symbol
Pr1 .6667 .3333 .2500 .01639(16) Uani d S 1 . . Pr
Pr2 .0000 .0000 .0000 .01481(16) Uani d S 1 . . Pr
O1 .2108(5) .1722(5) .0965(2) .0321(9) Uani d . 1 . . O
O2 .4473(5) .2704(5) .1572(2) .0384(10) Uani d . 1 . . O
O3 .2715(6) .0000 .0000 .0299(14) Uani d S 1 . . O
C1 .3484(5) .1825(14) .1061(2) .0268(11) Uani d . 1 . . C
C2 .4000(8) .0929(9) .0534(4) .0442(17) Uani d . 1 . . C
H2A .4985 .1703 .0259 .053 Uiso calc R 1 . . H
H2B .4246 .0201 .0828 .053 Uiso calc R 1 . . H
O1W .5625(9) .5502(9) .2500 .056(2) Uani d S 1 . . O
O2WA .158(3) .285(2) .2500 .098(4) Uiso d SP .692(17) . . O
O2WB .082(6) .180(4) .2500 .098(4) Uiso d SP .352(17) . . O
O2WC .226(3) -.296(3) .1299(11) .098(4) Uiso d P .311(7) . . O

loop_
_atom_site_aniso_label
_atom_site_aniso_U_11
_atom_site_aniso_U_22
_atom_site_aniso_U_33
_atom_site_aniso_U_12
_atom_site_aniso_U_13
_atom_site_aniso_U_23
Pr1 .02006(19) .02006(19) .0090(2) .01003(10) .000 .000
Pr2 .01558(19) .01558(19) .0133(3) .00779(9) .000 .000
O1 .026(2) .041(2) .032(2) .0186(18) -.0129(18) -.0171(18)
O2 .037(2) .042(2) .036(2) .0195(19) -.019(2) -.0143(19)
O3 .022(2) .043(4) .032(3) .0216(18) -.0098(13) -.020(3)
C1 .024(2) .034(4) .021(2) .014(3) -.0084(18) -.004(4)
C2 .030(3) .060(4) .052(4) .029(3) -.022(3) -.033(4)
O1W .066(5) .037(4) .064(4) .025(4) .000 .000

loop_
_atom_type_symbol
_atom_type_description
_atom_type_scat_dispersion_real
_atom_type_scat_dispersion_imag
_atom_type_scat_source
C C .0033 .0016 'International Tables Vol C Tables 4.2.6.8 and 6.1.1.4'
H H .0000 .0000 'International Tables Vol C Tables 4.2.6.8 and 6.1.1.4'
O O .0106 .0060 'International Tables Vol C Tables 4.2.6.8 and 6.1.1.4'
Pr Pr -.2180 2.8214 'International Tables Vol C Tables 4.2.6.8 and 6.1.1.4'

loop_
_geom_angle_atom_site_label_1
_geom_angle_atom_site_label_2
_geom_angle_atom_site_label_3
_geom_angle_site_symmetry_1
_geom_angle_site_symmetry_3
_geom_angle
_geom_angle_publ_flag
O2 Pr1 O2 2_655 5_655 82.4(2) n
O2 Pr1 O2 2_655 6_665 135.79(7) n
O2 Pr1 O2 5_655 6_665 81.34(15) n
O2 Pr1 O2 2_655 3_665 81.34(15) n
O2 Pr1 O2 5_655 3_665 135.79(7) n
O2 Pr1 O2 6_665 3_665 82.4(2) n
O2 Pr1 O2 2_655 . 81.34(15) n
O2 Pr1 O2 5_655 . 135.79(7) n
O2 Pr1 O2 6_665 . 135.79(7) n
O2 Pr1 O2 3_665 . 81.34(15) n
O2 Pr1 O2 2_655 4 135.79(7) n
O2 Pr1 O2 5_655 4 81.34(15) n
O2 Pr1 O2 6_665 4 81.34(15) n
O2 Pr1 O2 3_665 4 135.79(7) n
O2 Pr1 O2 . 4 82.4(2) n
O2 Pr1 O1W 2_655 3_665 69.57(15) n
O2 Pr1 O1W 5_655 3_665 69.57(15) n
O2 Pr1 O1W 6_665 3_665 66.24(15) n
O2 Pr1 O1W 3_665 3_665 66.24(15) n
O2 Pr1 O1W . 3_665 138.76(10) n
O2 Pr1 O1W 4 3_665 138.76(10) n
O2 Pr1 O1W 2_655 2_655 66.24(15) n
O2 Pr1 O1W 5_655 2_655 66.24(15) n
O2 Pr1 O1W 6_665 2_655 138.76(10) n
O2 Pr1 O1W 3_665 2_655 138.76(10) n
O2 Pr1 O1W . 2_655 69.57(15) n
O2 Pr1 O1W 4 2_655 69.57(15) n
O1W Pr1 O1W 3_665 2_655 120.0 n
O2 Pr1 O1W 2_655 . 138.76(10) n
O2 Pr1 O1W 5_655 . 138.76(10) n
O2 Pr1 O1W 6_665 . 69.57(15) n
O2 Pr1 O1W 3_665 . 69.57(15) n
O2 Pr1 O1W . . 66.24(15) n
O2 Pr1 O1W 4 . 66.24(15) n
O1W Pr1 O1W 3_665 . 120.000(2) n
O1W Pr1 O1W 2_655 . 120.000(2) n
O1 Pr2 O1 . 9 150.66(19) n
O1 Pr2 O1 . 8 123.54(17) n
O1 Pr2 O1 9 8 79.36(15) n
O1 Pr2 O1 . 7 86.9(2) n
O1 Pr2 O1 9 7 79.36(15) n
O1 Pr2 O1 8 7 79.36(15) n
O1 Pr2 O1 . 2 79.36(15) n
O1 Pr2 O1 9 2 86.9(2) n
O1 Pr2 O1 8 2 150.66(18) n
O1 Pr2 O1 7 2 123.54(17) n
O1 Pr2 O1 . 3 79.36(15) n
O1 Pr2 O1 9 3 123.54(17) n
O1 Pr2 O1 8 3 86.9(2) n
O1 Pr2 O1 7 3 150.66(19) n
O1 Pr2 O1 2 3 79.36(15) n
O1 Pr2 O3 . 3 136.57(10) n
O1 Pr2 O3 9 3 61.77(9) n
O1 Pr2 O3 8 3 75.33(9) n
O1 Pr2 O3 7 3 136.57(10) n
O1 Pr2 O3 2 3 75.33(9) n
O1 Pr2 O3 3 3 61.77(9) n
O1 Pr2 O3 . . 61.77(9) n
O1 Pr2 O3 9 . 136.57(10) n
O1 Pr2 O3 8 . 61.77(9) n
O1 Pr2 O3 7 . 75.33(9) n
O1 Pr2 O3 2 . 136.57(10) n
O1 Pr2 O3 3 . 75.33(9) n
O3 Pr2 O3 3 . 120.0 n
O1 Pr2 O3 . 2 75.33(9) n
O1 Pr2 O3 9 2 75.33(9) n
O1 Pr2 O3 8 2 136.57(10) n
O1 Pr2 O3 7 2 61.77(9) n
O1 Pr2 O3 2 2 61.77(9) n
O1 Pr2 O3 3 2 136.57(10) n
O3 Pr2 O3 3 2 120.0 n
O3 Pr2 O3 . 2 120.0 n
C1 O1 Pr2 . . 126.5(5) n
C1 O2 Pr1 . . 152.3(6) n
C2 O3 C2 . 8 114.4(6) n
C2 O3 Pr2 . . 122.8(3) n
C2 O3 Pr2 8 . 122.8(3) n
O2 C1 O1 . . 122.7(9) n
O2 C1 C2 . . 117.8(6) n
O1 C1 C2 . . 119.4(5) n
O3 C2 C1 . . 109.4(4) n

loop_
_geom_bond_atom_site_label_1
_geom_bond_atom_site_label_2
_geom_bond_site_symmetry_2
_geom_bond_distance
_geom_bond_publ_flag
Pr1 O2 2_655 2.444(4) n
Pr1 O2 5_655 2.444(4) n
Pr1 O2 6_665 2.444(4) n
Pr1 O2 3_665 2.444(4) n
Pr1 O2 . 2.444(4) y
Pr1 O2 4 2.444(4) n
Pr1 O1W 3_665 2.666(7) n
Pr1 O1W 2_655 2.666(7) n
Pr1 O1W . 2.666(7) y
Pr2 O1 . 2.478(4) y
Pr2 O1 9 2.478(4) n
Pr2 O1 8 2.478(4) n
Pr2 O1 7 2.478(4) n
Pr2 O1 2 2.478(4) n
Pr2 O1 3 2.478(4) n
Pr2 O3 3 2.552(5) n
Pr2 O3 . 2.552(5) y
Pr2 O3 2 2.552(5) n
O1 C1 . 1.259(7) y
O2 C1 . 1.251(7) y
O3 C2 . 1.423(6) n
O3 C2 8 1.423(6) n
C1 C2 . 1.480(11) n

loop_
_geom_contact_atom_site_label_1
_geom_contact_atom_site_label_2
_geom_contact_distance
_geom_contact_site_symmetry_2
_geom_contact_publ_flag
O1 O2WA 2.990(10) 1_555 yes
O1 O2WB 2.94(2) 1_555 yes
O1W O2WA 2.63(2) 2_665 yes
O1W O2WB 2.96(3) 2_665 yes
